data_2231890
loop_
_publ_author_name
'Xu, Yichao'
'Jin, Shouwen'
'Zhu, Jianlong'
'Liu, YingJia'
'Shi, ChuanChuan'

_publ_section_title
;
 5,13-Disulfamoyl-1,9-diazatetracyclo[7.7.1.0^2,7^.0^10,15^]heptadeca-2(7),3,5,10,12,14-hexaen-1-ium
 chloride
;
_journal_coeditor_code HB6395
_journal_issue 10
_journal_name_full 'Acta Crystallographica Section E'
_journal_page_first o2730
_journal_paper_doi 10.1107/S1600536811038189
_journal_volume 67
_journal_year 2011
_chemical_formula_iupac 'C15 H17 N4 O4 S2 +, Cl -'
_chemical_formula_moiety 'C15 H17 N4 O4 S2, Cl'
_chemical_formula_sum 'C15 H17 Cl N4 O4 S2'
_chemical_formula_weight 416.90
_chemical_name_systematic
;
5,13-Disulfamoyl-1,9-diazatetracyclo[7.7.1.0^2,7^.0^10,15^]heptadeca-
2(7),3,5,10,12,14-hexaen-1-ium chloride
;
_space_group_IT_number 14
_symmetry_cell_setting monoclinic
_symmetry_space_group_name_Hall '-P 2ybc'
_symmetry_space_group_name_H-M 'P 1 21/c 1'
_atom_sites_solution_hydrogens geom
_atom_sites_solution_primary direct
_atom_sites_solution_secondary difmap
_audit_creation_method SHELXL-97
_cell_angle_alpha 90.00
_cell_angle_beta 109.1770(10)
_cell_angle_gamma 90.00
_cell_formula_units_Z 4
_cell_length_a 11.5247(11)
_cell_length_b 18.5693(16)
_cell_length_c 8.1489(7)
_cell_measurement_temperature 298(2)
_cell_volume 1647.1(3)
_computing_cell_refinement 'SAINT (Bruker, 2002)'
_computing_data_collection 'SMART (Bruker, 2002)'
_computing_data_reduction 'SAINT (Bruker, 2002)'
_computing_molecular_graphics 'SHELXTL  (Sheldrick, 2008)'
_computing_publication_material 'SHELXL97 (Sheldrick, 2008)'
_computing_structure_refinement 'SHELXL97 (Sheldrick, 2008)'
_computing_structure_solution 'SHELXS97 (Sheldrick, 2008)'
_diffrn_ambient_temperature 298(2)
_diffrn_measured_fraction_theta_full 0.998
_diffrn_measured_fraction_theta_max 0.998
_diffrn_measurement_device_type 'Bruker SMART CCD'
_diffrn_measurement_method 'phi and omega scans'
_diffrn_radiation_monochromator graphite
_diffrn_radiation_source 'fine-focus sealed tube'
_diffrn_radiation_type MoK\a
_diffrn_radiation_wavelength 0.71073
_diffrn_reflns_av_R_equivalents 0.0420
_diffrn_reflns_av_sigmaI/netI 0.0493
_diffrn_reflns_limit_h_max 13
_diffrn_reflns_limit_h_min -11
_diffrn_reflns_limit_k_max 22
_diffrn_reflns_limit_k_min -21
_diffrn_reflns_limit_l_max 5
_diffrn_reflns_limit_l_min -9
_diffrn_reflns_number 8082
_diffrn_reflns_theta_full 25.02
_diffrn_reflns_theta_max 25.02
_diffrn_reflns_theta_min 2.86
_exptl_absorpt_coefficient_mu 0.518
_exptl_absorpt_correction_T_max 0.869
_exptl_absorpt_correction_T_min 0.815
_exptl_absorpt_correction_type multi-scan
_exptl_absorpt_process_details '(SADABS; Bruker, 2002)'
_exptl_crystal_colour colorless
_exptl_crystal_density_diffrn 1.681
_exptl_crystal_density_method 'not measured'
_exptl_crystal_description block
_exptl_crystal_F_000 864
_exptl_crystal_size_max 0.40
_exptl_crystal_size_mid 0.33
_exptl_crystal_size_min 0.27
_refine_diff_density_max 0.517
_refine_diff_density_min -0.964
_refine_ls_extinction_method none
_refine_ls_goodness_of_fit_ref 1.075
_refine_ls_hydrogen_treatment constr
_refine_ls_matrix_type full
_refine_ls_number_parameters 239
_refine_ls_number_reflns 2895
_refine_ls_number_restraints 0
_refine_ls_restrained_S_all 1.075
_refine_ls_R_factor_all 0.1049
_refine_ls_R_factor_gt 0.0679
_refine_ls_shift/su_max 0.000
_refine_ls_shift/su_mean 0.000
_refine_ls_structure_factor_coef Fsqd
_refine_ls_weighting_details 'calc w=1/[\s^2^(Fo^2^)+(0.0953P)^2^+5.3108P] where P=(Fo^2^+2Fc^2^)/3'
_refine_ls_weighting_scheme calc
_refine_ls_wR_factor_gt 0.1771
_refine_ls_wR_factor_ref 0.2193
_reflns_number_gt 1944
_reflns_number_total 2895
_reflns_threshold_expression I>2\s(I)
_cod_data_source_file hb6395.cif
_cod_data_source_block I
_cod_original_sg_symbol_H-M 'P 21/c'
_cod_database_code 2231890
_cod_database_fobs_code 2231890

loop_
_symmetry_equiv_pos_as_xyz
'x, y, z'
'-x, y+1/2, -z+1/2'
'-x, -y, -z'
'x, -y-1/2, z-1/2'

loop_
_atom_site_type_symbol
_atom_site_label
_atom_site_fract_x
_atom_site_fract_y
_atom_site_fract_z
_atom_site_U_iso_or_equiv
_atom_site_adp_type
_atom_site_calc_flag
_atom_site_refinement_flags
_atom_site_occupancy
_atom_site_symmetry_multiplicity
_atom_site_disorder_assembly
_atom_site_disorder_group
Cl Cl1 0.1069(3) 0.02872(18) 0.3829(5) 0.0948(11) Uani d P 0.776(6) 1 A 1
Cl Cl1' 0.0764(12) 0.0213(7) 0.4728(19) 0.0948(11) Uani d P 0.224(6) 1 . 2
N N1 1.2145(4) 0.1555(3) 0.6436(7) 0.0489(13) Uani d . 1 1 . .
H H1A 1.2289 0.1965 0.5969 0.073 Uiso d R 1 1 . .
H H1B 1.1813 0.1236 0.5598 0.073 Uiso d R 1 1 . .
N N2 0.2583(4) 0.4134(3) 0.6686(6) 0.0436(12) Uani d . 1 1 . .
H H2A 0.2080 0.4192 0.7302 0.065 Uiso d R 1 1 . .
H H2B 0.2262 0.3815 0.5843 0.065 Uiso d R 1 1 . .
N N3 0.6862(4) 0.3219(2) 0.2614(5) 0.0342(10) Uani d . 1 1 . .
N N4 0.7476(4) 0.4335(2) 0.4164(6) 0.0350(10) Uani d . 1 1 . .
H H4 0.7507 0.4818 0.3997 0.042 Uiso calc R 1 1 . .
O O1 1.0815(4) 0.1016(2) 0.7888(6) 0.0581(12) Uani d . 1 1 . .
O O2 1.1807(4) 0.2171(3) 0.8899(6) 0.0684(14) Uani d . 1 1 . .
O O3 0.4230(4) 0.4292(3) 0.9437(5) 0.0658(14) Uani d . 1 1 . .
O O4 0.3793(6) 0.3081(3) 0.8158(8) 0.0860(18) Uani d . 1 1 . .
S S1 1.12094(13) 0.17065(8) 0.74765(18) 0.0425(4) Uani d . 1 1 . .
S S2 0.38898(14) 0.38395(8) 0.79416(19) 0.0440(4) Uani d . 1 1 . .
C C1 0.9909(5) 0.2165(3) 0.6090(7) 0.0349(12) Uani d . 1 1 . .
C C2 0.9842(5) 0.2910(3) 0.6153(7) 0.0356(12) Uani d . 1 1 . .
H H2 1.0470 0.3169 0.6947 0.043 Uiso calc R 1 1 . .
C C3 0.8829(4) 0.3271(3) 0.5022(7) 0.0325(11) Uani d . 1 1 . .
C C4 0.7906(4) 0.2870(3) 0.3842(6) 0.0318(11) Uani d . 1 1 . .
C C5 0.7975(5) 0.2124(3) 0.3834(7) 0.0361(12) Uani d . 1 1 . .
H H5 0.7337 0.1861 0.3071 0.043 Uiso calc R 1 1 . .
C C6 0.8967(5) 0.1769(3) 0.4933(7) 0.0381(12) Uani d . 1 1 . .
H H6 0.9011 0.1270 0.4907 0.046 Uiso calc R 1 1 . .
C C7 0.4950(5) 0.3985(3) 0.6817(7) 0.0336(12) Uani d . 1 1 . .
C C8 0.4905(4) 0.3543(3) 0.5427(7) 0.0328(11) Uani d . 1 1 . .
H H8 0.4314 0.3183 0.5080 0.039 Uiso calc R 1 1 . .
C C9 0.5745(4) 0.3639(3) 0.4549(6) 0.0288(11) Uani d . 1 1 . .
C C10 0.6603(4) 0.4199(3) 0.5082(6) 0.0301(11) Uani d . 1 1 . .
C C11 0.6638(5) 0.4636(3) 0.6472(7) 0.0371(12) Uani d . 1 1 . .
H H11 0.7223 0.5000 0.6815 0.045 Uiso calc R 1 1 . .
C C12 0.5815(5) 0.4538(3) 0.7349(7) 0.0394(13) Uani d . 1 1 . .
H H12 0.5833 0.4834 0.8278 0.047 Uiso calc R 1 1 . .
C C13 0.8742(5) 0.4079(3) 0.5131(8) 0.0394(13) Uani d . 1 1 . .
H H13A 0.8962 0.4223 0.6339 0.047 Uiso calc R 1 1 . .
H H13B 0.9320 0.4302 0.4648 0.047 Uiso calc R 1 1 . .
C C14 0.5740(5) 0.3144(3) 0.3071(7) 0.0352(12) Uani d . 1 1 . .
H H14A 0.5664 0.2649 0.3404 0.042 Uiso calc R 1 1 . .
H H14B 0.5034 0.3254 0.2062 0.042 Uiso calc R 1 1 . .
C C15 0.7088(5) 0.3973(3) 0.2424(7) 0.0421(13) Uani d . 1 1 . .
H H15A 0.6348 0.4199 0.1664 0.051 Uiso calc R 1 1 . .
H H15B 0.7728 0.4026 0.1901 0.051 Uiso calc R 1 1 . .

loop_
_atom_site_aniso_label
_atom_site_aniso_U_11
_atom_site_aniso_U_22
_atom_site_aniso_U_33
_atom_site_aniso_U_12
_atom_site_aniso_U_13
_atom_site_aniso_U_23
Cl1 0.093(2) 0.091(2) 0.107(3) -0.0023(16) 0.0411(18) -0.0070(19)
Cl1' 0.093(2) 0.091(2) 0.107(3) -0.0023(16) 0.0411(18) -0.0070(19)
N1 0.041(3) 0.047(3) 0.063(3) 0.006(2) 0.023(2) 0.008(2)
N2 0.046(3) 0.049(3) 0.037(3) -0.004(2) 0.015(2) -0.007(2)
N3 0.035(2) 0.038(2) 0.031(2) 0.0010(19) 0.0125(18) -0.0018(19)
N4 0.037(2) 0.027(2) 0.043(2) -0.0031(18) 0.016(2) 0.0048(19)
O1 0.061(3) 0.058(3) 0.058(3) 0.007(2) 0.023(2) 0.023(2)
O2 0.063(3) 0.072(3) 0.056(3) 0.017(2) -0.001(2) -0.014(2)
O3 0.051(3) 0.113(4) 0.034(2) 0.005(3) 0.015(2) -0.011(2)
O4 0.115(4) 0.051(3) 0.127(5) 0.026(3) 0.087(4) 0.040(3)
S1 0.0381(8) 0.0485(9) 0.0396(8) 0.0072(6) 0.0111(6) 0.0007(6)
S2 0.0533(9) 0.0450(9) 0.0411(8) 0.0103(7) 0.0256(7) 0.0109(6)
C1 0.030(3) 0.038(3) 0.039(3) 0.002(2) 0.015(2) -0.001(2)
C2 0.030(3) 0.038(3) 0.041(3) -0.006(2) 0.013(2) -0.007(2)
C3 0.030(3) 0.035(3) 0.037(3) -0.001(2) 0.019(2) -0.003(2)
C4 0.030(3) 0.037(3) 0.032(3) 0.000(2) 0.014(2) -0.003(2)
C5 0.028(3) 0.040(3) 0.039(3) -0.001(2) 0.010(2) -0.010(2)
C6 0.041(3) 0.031(3) 0.047(3) -0.002(2) 0.020(3) -0.005(2)
C7 0.036(3) 0.034(3) 0.033(3) 0.009(2) 0.015(2) 0.004(2)
C8 0.027(3) 0.033(3) 0.035(3) 0.003(2) 0.007(2) 0.001(2)
C9 0.026(2) 0.028(3) 0.030(3) 0.006(2) 0.005(2) 0.002(2)
C10 0.030(3) 0.026(3) 0.031(3) 0.006(2) 0.005(2) 0.004(2)
C11 0.041(3) 0.027(3) 0.041(3) -0.004(2) 0.011(2) -0.005(2)
C12 0.049(3) 0.035(3) 0.033(3) 0.007(2) 0.012(2) -0.004(2)
C13 0.031(3) 0.035(3) 0.052(3) -0.003(2) 0.013(2) 0.000(2)
C14 0.030(3) 0.039(3) 0.034(3) -0.002(2) 0.007(2) -0.007(2)
C15 0.047(3) 0.048(3) 0.036(3) 0.003(3) 0.020(3) 0.007(3)

loop_
_atom_type_symbol
_atom_type_description
_atom_type_scat_dispersion_real
_atom_type_scat_dispersion_imag
_atom_type_scat_source
C C 0.0033 0.0016 'International Tables Vol C Tables 4.2.6.8 and 6.1.1.4'
H H 0.0000 0.0000 'International Tables Vol C Tables 4.2.6.8 and 6.1.1.4'
N N 0.0061 0.0033 'International Tables Vol C Tables 4.2.6.8 and 6.1.1.4'
O O 0.0106 0.0060 'International Tables Vol C Tables 4.2.6.8 and 6.1.1.4'
S S 0.1246 0.1234 'International Tables Vol C Tables 4.2.6.8 and 6.1.1.4'
Cl Cl 0.1484 0.1585 'International Tables Vol C Tables 4.2.6.8 and 6.1.1.4'

loop_
_geom_angle_atom_site_label_1
_geom_angle_atom_site_label_2
_geom_angle_atom_site_label_3
_geom_angle
S1 N1 H1A 109.3
S1 N1 H1B 109.2
H1A N1 H1B 109.5
S2 N2 H2A 109.2
S2 N2 H2B 109.2
H2A N2 H2B 109.5
C15 N3 C4 111.8(4)
C15 N3 C14 109.0(4)
C4 N3 C14 112.7(4)
C10 N4 C13 113.2(4)
C10 N4 C15 111.4(4)
C13 N4 C15 107.1(4)
C10 N4 H4 108.3
C13 N4 H4 108.3
C15 N4 H4 108.3
O2 S1 O1 117.1(3)
O2 S1 N1 107.9(3)
O1 S1 N1 106.7(3)
O2 S1 C1 108.0(3)
O1 S1 C1 108.2(3)
N1 S1 C1 108.8(3)
O3 S2 O4 119.1(3)
O3 S2 N2 106.3(3)
O4 S2 N2 108.5(3)
O3 S2 C7 108.0(3)
O4 S2 C7 108.0(3)
N2 S2 C7 106.2(2)
C2 C1 C6 120.7(5)
C2 C1 S1 120.1(4)
C6 C1 S1 119.1(4)
C1 C2 C3 119.9(5)
C1 C2 H2 120.1
C3 C2 H2 120.1
C4 C3 C2 118.9(5)
C4 C3 C13 121.5(5)
C2 C3 C13 119.6(5)
C5 C4 C3 120.3(5)
C5 C4 N3 118.8(4)
C3 C4 N3 120.9(5)
C6 C5 C4 121.0(5)
C6 C5 H5 119.5
C4 C5 H5 119.5
C5 C6 C1 119.2(5)
C5 C6 H6 120.4
C1 C6 H6 120.4
C8 C7 C12 121.3(5)
C8 C7 S2 119.1(4)
C12 C7 S2 119.6(4)
C7 C8 C9 120.0(5)
C7 C8 H8 120.0
C9 C8 H8 120.0
C8 C9 C10 118.3(4)
C8 C9 C14 120.7(4)
C10 C9 C14 121.0(4)
C11 C10 C9 121.2(5)
C11 C10 N4 118.5(4)
C9 C10 N4 120.3(4)
C12 C11 C10 120.5(5)
C12 C11 H11 119.8
C10 C11 H11 119.8
C11 C12 C7 118.7(5)
C11 C12 H12 120.6
C7 C12 H12 120.6
N4 C13 C3 111.0(4)
N4 C13 H13A 109.4
C3 C13 H13A 109.4
N4 C13 H13B 109.4
C3 C13 H13B 109.4
H13A C13 H13B 108.0
N3 C14 C9 111.8(4)
N3 C14 H14A 109.3
C9 C14 H14A 109.3
N3 C14 H14B 109.3
C9 C14 H14B 109.3
H14A C14 H14B 107.9
N3 C15 N4 110.0(4)
N3 C15 H15A 109.7
N4 C15 H15A 109.7
N3 C15 H15B 109.7
N4 C15 H15B 109.7
H15A C15 H15B 108.2

loop_
_geom_bond_atom_site_label_1
_geom_bond_atom_site_label_2
_geom_bond_site_symmetry_2
_geom_bond_distance
Cl1' Cl1' 3_556 2.11(3)
N1 S1 . 1.600(5)
N1 H1A . 0.8900
N1 H1B . 0.8900
N2 S2 . 1.613(5)
N2 H2A . 0.8900
N2 H2B . 0.8900
N3 C15 . 1.441(7)
N3 C4 . 1.442(6)
N3 C14 . 1.465(6)
N4 C10 . 1.460(6)
N4 C13 . 1.490(7)
N4 C15 . 1.499(7)
N4 H4 . 0.9100
O1 S1 . 1.437(5)
O2 S1 . 1.427(5)
O3 S2 . 1.425(5)
O4 S2 . 1.428(5)
S1 C1 . 1.770(5)
S2 C7 . 1.772(5)
C1 C2 . 1.387(7)
C1 C6 . 1.392(7)
C2 C3 . 1.398(7)
C2 H2 . 0.9300
C3 C4 . 1.392(7)
C3 C13 . 1.509(7)
C4 C5 . 1.388(7)
C5 C6 . 1.367(7)
C5 H5 . 0.9300
C6 H6 . 0.9300
C7 C8 . 1.386(7)
C7 C12 . 1.397(8)
C8 C9 . 1.391(7)
C8 H8 . 0.9300
C9 C10 . 1.401(7)
C9 C14 . 1.513(7)
C10 C11 . 1.384(7)
C11 C12 . 1.375(7)
C11 H11 . 0.9300
C12 H12 . 0.9300
C13 H13A . 0.9700
C13 H13B . 0.9700
C14 H14A . 0.9700
C14 H14B . 0.9700
C15 H15A . 0.9700
C15 H15B . 0.9700

loop_
_geom_hbond_atom_site_label_D
_geom_hbond_atom_site_label_H
_geom_hbond_atom_site_label_A
_geom_hbond_site_symmetry_A
_geom_hbond_distance_DH
_geom_hbond_distance_HA
_geom_hbond_distance_DA
_geom_hbond_angle_DHA
N1 H1A O2 4_565 0.89 2.26 3.081(8) 153
N1 H1B Cl1 1_655 0.89 2.26 3.141(7) 170
N2 H2A Cl1 4_566 0.89 2.19 3.042(6) 160
N2 H2B O1 4_465 0.89 2.46 3.109(7) 130
N2 H2B O2 4_465 0.89 2.36 3.240(7) 168
N4 H4 N2 3_666 0.91 2.02 2.922(7) 173
C12 H12 O3 3_667 0.93 2.49 3.416(7) 175
C13 H13A Cl1 4_666 0.97 2.76 3.514(7) 135
C14 H14A O4 4_565 0.97 2.50 3.212(9) 130
C15 H15A O3 1_554 0.97 2.52 3.443(7) 158

loop_
_geom_torsion_atom_site_label_1
_geom_torsion_atom_site_label_2
_geom_torsion_atom_site_label_3
_geom_torsion_atom_site_label_4
_geom_torsion
O2 S1 C1 C2 20.7(5)
O1 S1 C1 C2 148.3(4)
N1 S1 C1 C2 -96.2(5)
O2 S1 C1 C6 -159.9(4)
O1 S1 C1 C6 -32.2(5)
N1 S1 C1 C6 83.3(5)
C6 C1 C2 C3 -1.2(8)
S1 C1 C2 C3 178.2(4)
C1 C2 C3 C4 -0.3(7)
C1 C2 C3 C13 178.2(5)
C2 C3 C4 C5 2.1(7)
C13 C3 C4 C5 -176.4(5)
C2 C3 C4 N3 -178.1(4)
C13 C3 C4 N3 3.4(7)
C15 N3 C4 C5 -162.8(4)
C14 N3 C4 C5 74.0(6)
C15 N3 C4 C3 17.5(6)
C14 N3 C4 C3 -105.8(5)
C3 C4 C5 C6 -2.5(8)
N3 C4 C5 C6 177.7(5)
C4 C5 C6 C1 1.0(8)
C2 C1 C6 C5 0.9(8)
S1 C1 C6 C5 -178.6(4)
O3 S2 C7 C8 172.3(4)
O4 S2 C7 C8 42.2(5)
N2 S2 C7 C8 -74.1(5)
O3 S2 C7 C12 -7.5(5)
O4 S2 C7 C12 -137.6(5)
N2 S2 C7 C12 106.1(4)
C12 C7 C8 C9 1.1(7)
S2 C7 C8 C9 -178.7(4)
C7 C8 C9 C10 -1.5(7)
C7 C8 C9 C14 177.7(5)
C8 C9 C10 C11 1.5(7)
C14 C9 C10 C11 -177.7(5)
C8 C9 C10 N4 -178.0(4)
C14 C9 C10 N4 2.8(7)
C13 N4 C10 C11 76.1(6)
C15 N4 C10 C11 -163.2(5)
C13 N4 C10 C9 -104.4(5)
C15 N4 C10 C9 16.4(6)
C9 C10 C11 C12 -1.0(8)
N4 C10 C11 C12 178.5(5)
C10 C11 C12 C7 0.5(8)
C8 C7 C12 C11 -0.5(8)
S2 C7 C12 C11 179.3(4)
C10 N4 C13 C3 75.6(5)
C15 N4 C13 C3 -47.6(5)
C4 C3 C13 N4 13.2(7)
C2 C3 C13 N4 -165.3(4)
C15 N3 C14 C9 -48.8(5)
C4 N3 C14 C9 76.0(5)
C8 C9 C14 N3 -166.0(4)
C10 C9 C14 N3 13.3(6)
C4 N3 C15 N4 -54.7(5)
C14 N3 C15 N4 70.6(5)
C10 N4 C15 N3 -52.9(6)
C13 N4 C15 N3 71.4(5)
